data_4107937
loop_
_publ_author_name
'Brett D. Swartz'
'Nicole M. Reinartz'
'William W. Brennessel'
'Juventino J. Garc\'ia'
'William D. Jones'

_publ_contact_author_address 'Department of Chemistry, University of Rochester, Rochester, New York 14627'
_publ_contact_author_email jones@chem.rochester.edu
_publ_contact_author_name 'William D. Jones'
_publ_section_title
;
 Solvent Effects and Activation Parameters in the Competitive Cleavage of
 C-CN and C-H Bonds in 2-Methyl-3-Butenenitrile Using [(dippe)NiH]2
;
_journal_name_full 'Journal of the American Chemical Society'
_journal_page_first 8548
_journal_page_last 8554
_journal_paper_doi 10.1021/ja8000216
_journal_volume 130
_journal_year 2008
_chemical_formula_sum 'C19 H39 N Ni P2'
_chemical_formula_weight 402.16
_chemical_name_systematic
; 
 6 - Ni(dippe)(3-pentenenitrile) 
;
_space_group_IT_number 14
_symmetry_cell_setting monoclinic
_symmetry_space_group_name_Hall '-P 2ybc'
_symmetry_space_group_name_H-M 'P 1 21/c 1'
_atom_sites_solution_hydrogens geom
_atom_sites_solution_primary direct
_atom_sites_solution_secondary difmap
_audit_creation_method SHELXL-97
_cell_angle_alpha 90.00
_cell_angle_beta 91.421(2)
_cell_angle_gamma 90.00
_cell_formula_units_Z 4
_cell_length_a 10.8032(10)
_cell_length_b 12.9035(11)
_cell_length_c 16.2127(14)
_cell_measurement_temperature 193(2)
_cell_volume 2259.3(3)
_computing_cell_refinement 'Bruker SMART'
_computing_data_collection 'Bruker SMART'
_computing_data_reduction 'Bruker SHELXTL'
_computing_molecular_graphics 'Bruker SHELXTL'
_computing_publication_material 'Bruker SHELXTL'
_computing_structure_refinement 'SHELXL-97 (Sheldrick, 1997)'
_computing_structure_solution 'SHELXS-97 (Sheldrick, 1990)'
_diffrn_ambient_temperature 193(2)
_diffrn_measured_fraction_theta_full 0.957
_diffrn_measured_fraction_theta_max 0.957
_diffrn_measurement_device_type 'CCD area detector'
_diffrn_measurement_method 'phi and omega scans'
_diffrn_radiation_monochromator graphite
_diffrn_radiation_source 'fine-focus sealed tube'
_diffrn_radiation_type MoK\a
_diffrn_radiation_wavelength 0.71073
_diffrn_reflns_av_R_equivalents 0.0213
_diffrn_reflns_av_sigmaI/netI 0.0276
_diffrn_reflns_limit_h_max 14
_diffrn_reflns_limit_h_min -14
_diffrn_reflns_limit_k_max 16
_diffrn_reflns_limit_k_min -10
_diffrn_reflns_limit_l_max 19
_diffrn_reflns_limit_l_min -21
_diffrn_reflns_number 14107
_diffrn_reflns_theta_full 28.27
_diffrn_reflns_theta_max 28.27
_diffrn_reflns_theta_min 1.89
_exptl_absorpt_coefficient_mu 1.001
_exptl_absorpt_correction_T_max 0.928
_exptl_absorpt_correction_T_min 0.780
_exptl_absorpt_correction_type multi-scan
_exptl_absorpt_process_details SADABS
_exptl_crystal_colour Yellow
_exptl_crystal_density_diffrn 1.182
_exptl_crystal_description Plate
_exptl_crystal_F_000 872
_exptl_crystal_size_max 0.20
_exptl_crystal_size_mid 0.18
_exptl_crystal_size_min 0.10
_refine_diff_density_max 0.472
_refine_diff_density_min -0.240
_refine_diff_density_rms 0.052
_refine_ls_extinction_method none
_refine_ls_goodness_of_fit_ref 1.079
_refine_ls_hydrogen_treatment constr
_refine_ls_matrix_type full
_refine_ls_number_parameters 217
_refine_ls_number_reflns 5369
_refine_ls_number_restraints 0
_refine_ls_restrained_S_all 1.079
_refine_ls_R_factor_all 0.0529
_refine_ls_R_factor_gt 0.0403
_refine_ls_shift/su_max 0.001
_refine_ls_shift/su_mean 0.000
_refine_ls_structure_factor_coef Fsqd
_refine_ls_weighting_details 'calc w=1/[\s^2^(Fo^2^)+(0.0458P)^2^+0.5811P] where P=(Fo^2^+2Fc^2^)/3'
_refine_ls_weighting_scheme calc
_refine_ls_wR_factor_gt 0.0868
_refine_ls_wR_factor_ref 0.0910
_reflns_number_gt 4617
_reflns_number_total 5369
_reflns_threshold_expression >2sigma(I)
_cod_data_source_file ja8000216-file004.cif
_cod_data_source_block sad
_cod_database_code 4107937

loop_
_symmetry_equiv_pos_as_xyz
'x, y, z'
'-x, y+1/2, -z+1/2'
'-x, -y, -z'
'x, -y-1/2, z-1/2'

loop_
_atom_site_label
_atom_site_type_symbol
_atom_site_fract_x
_atom_site_fract_y
_atom_site_fract_z
_atom_site_U_iso_or_equiv
_atom_site_adp_type
_atom_site_occupancy
_atom_site_symmetry_multiplicity
_atom_site_calc_flag
_atom_site_refinement_flags
Ni1 Ni 0.74238(2) 0.030721(18) 0.861767(15) 0.02809(8) Uani 1 1 d .
P1 P 0.65905(5) 0.18104(4) 0.83694(3) 0.03258(13) Uani 1 1 d .
P2 P 0.88554(5) 0.05736(4) 0.77571(3) 0.02980(12) Uani 1 1 d .
N1 N 0.4485(2) -0.12338(18) 0.88574(16) 0.0620(6) Uani 1 1 d .
C1 C 0.76868(19) 0.25309(16) 0.77211(14) 0.0374(5) Uani 1 1 d .
H1A H 0.7226 0.2992 0.7354 0.045 Uiso 1 1 calc R
H1B H 0.8224 0.2952 0.8073 0.045 Uiso 1 1 calc R
C2 C 0.8485(2) 0.17953(17) 0.72044(13) 0.0376(5) Uani 1 1 d .
H2A H 0.9249 0.2143 0.7069 0.045 Uiso 1 1 calc R
H2B H 0.8044 0.1635 0.6692 0.045 Uiso 1 1 calc R
C3 C 0.51059(19) 0.19093(17) 0.77817(15) 0.0407(5) Uani 1 1 d .
H3A H 0.4979 0.2634 0.7619 0.049 Uiso 1 1 calc R
C4 C 0.5174(2) 0.1252(2) 0.70043(18) 0.0604(7) Uani 1 1 d .
H4A H 0.4388 0.1268 0.6715 0.091 Uiso 1 1 calc R
H4B H 0.5374 0.0551 0.7152 0.091 Uiso 1 1 calc R
H4C H 0.5802 0.1524 0.6656 0.091 Uiso 1 1 calc R
C5 C 0.4025(2) 0.1572(2) 0.8301(2) 0.0641(8) Uani 1 1 d .
H5A H 0.3272 0.1607 0.7975 0.096 Uiso 1 1 calc R
H5B H 0.3964 0.2023 0.8769 0.096 Uiso 1 1 calc R
H5C H 0.4156 0.0873 0.8487 0.096 Uiso 1 1 calc R
C6 C 0.6371(2) 0.26723(18) 0.92698(15) 0.0475(6) Uani 1 1 d .
H6A H 0.5694 0.2377 0.9585 0.057 Uiso 1 1 calc R
C7 C 0.5995(3) 0.3787(2) 0.9049(2) 0.0733(9) Uani 1 1 d .
H7A H 0.5928 0.4187 0.9546 0.110 Uiso 1 1 calc R
H7B H 0.5211 0.3781 0.8757 0.110 Uiso 1 1 calc R
H7C H 0.6610 0.4090 0.8707 0.110 Uiso 1 1 calc R
C8 C 0.7515(3) 0.2656(2) 0.98338(16) 0.0606(7) Uani 1 1 d .
H8A H 0.7351 0.3032 1.0330 0.091 Uiso 1 1 calc R
H8B H 0.8194 0.2973 0.9558 0.091 Uiso 1 1 calc R
H8C H 0.7723 0.1952 0.9969 0.091 Uiso 1 1 calc R
C9 C 0.9008(2) -0.03969(17) 0.69185(13) 0.0389(5) Uani 1 1 d .
H9A H 0.9346 -0.1027 0.7176 0.047 Uiso 1 1 calc R
C10 C 0.7735(2) -0.0680(2) 0.65616(15) 0.0509(6) Uani 1 1 d .
H10A H 0.7810 -0.1259 0.6194 0.076 Uiso 1 1 calc R
H10B H 0.7395 -0.0099 0.6264 0.076 Uiso 1 1 calc R
H10C H 0.7197 -0.0861 0.7002 0.076 Uiso 1 1 calc R
C11 C 0.9892(3) -0.0093(2) 0.62368(16) 0.0601(7) Uani 1 1 d .
H11A H 0.9931 -0.0643 0.5840 0.090 Uiso 1 1 calc R
H11B H 1.0703 0.0028 0.6473 0.090 Uiso 1 1 calc R
H11C H 0.9598 0.0527 0.5970 0.090 Uiso 1 1 calc R
C12 C 1.04689(19) 0.07626(18) 0.81411(14) 0.0394(5) Uani 1 1 d .
H12A H 1.0985 0.0939 0.7673 0.047 Uiso 1 1 calc R
C13 C 1.0521(2) 0.16558(18) 0.87548(16) 0.0478(6) Uani 1 1 d .
H13A H 1.1359 0.1752 0.8950 0.072 Uiso 1 1 calc R
H13B H 1.0005 0.1500 0.9212 0.072 Uiso 1 1 calc R
H13C H 1.0232 0.2278 0.8489 0.072 Uiso 1 1 calc R
C14 C 1.0978(2) -0.02218(18) 0.85435(19) 0.0546(7) Uani 1 1 d .
H14A H 1.1817 -0.0106 0.8731 0.082 Uiso 1 1 calc R
H14B H 1.0957 -0.0776 0.8149 0.082 Uiso 1 1 calc R
H14C H 1.0482 -0.0403 0.9005 0.082 Uiso 1 1 calc R
C15 C 0.7700(3) -0.29549(18) 0.92947(17) 0.0572(7) Uani 1 1 d .
H15A H 0.7731 -0.3582 0.8978 0.086 Uiso 1 1 calc R
H15B H 0.6943 -0.2935 0.9593 0.086 Uiso 1 1 calc R
H15C H 0.8392 -0.2933 0.9677 0.086 Uiso 1 1 calc R
C16 C 0.7752(2) -0.20199(17) 0.87146(14) 0.0394(5) Uani 1 1 d .
H16A H 0.8505 -0.2055 0.8402 0.047 Uiso 1 1 calc R
H16B H 0.7055 -0.2049 0.8327 0.047 Uiso 1 1 calc R
C17 C 0.77210(19) -0.10022(16) 0.91756(13) 0.0350(4) Uani 1 1 d .
H17A H 0.8375 -0.0953 0.9603 0.042 Uiso 1 1 calc R
C18 C 0.6570(2) -0.05428(15) 0.94300(13) 0.0369(5) Uani 1 1 d .
H18A H 0.6567 -0.0269 0.9994 0.044 Uiso 1 1 calc R
C19 C 0.5415(2) -0.09286(17) 0.91148(15) 0.0431(5) Uani 1 1 d .

loop_
_atom_site_aniso_label
_atom_site_aniso_U_11
_atom_site_aniso_U_22
_atom_site_aniso_U_33
_atom_site_aniso_U_23
_atom_site_aniso_U_13
_atom_site_aniso_U_12
Ni1 0.02877(14) 0.02792(14) 0.02755(14) 0.00181(10) 0.00033(9) 0.00063(10)
P1 0.0308(3) 0.0293(3) 0.0376(3) 0.0031(2) -0.0003(2) 0.0019(2)
P2 0.0278(3) 0.0316(3) 0.0300(3) -0.0002(2) 0.0001(2) -0.00189(19)
N1 0.0472(13) 0.0565(14) 0.0831(17) -0.0075(12) 0.0184(12) -0.0051(11)
C1 0.0359(11) 0.0333(11) 0.0428(12) 0.0074(9) -0.0013(9) -0.0033(8)
C2 0.0375(11) 0.0402(12) 0.0351(11) 0.0073(9) 0.0005(9) -0.0038(9)
C3 0.0308(11) 0.0385(12) 0.0525(14) 0.0083(10) -0.0044(9) 0.0027(9)
C4 0.0458(14) 0.0647(17) 0.0696(19) -0.0104(14) -0.0204(13) 0.0032(12)
C5 0.0336(13) 0.0712(19) 0.088(2) 0.0224(16) 0.0004(13) 0.0008(12)
C6 0.0529(14) 0.0427(13) 0.0471(14) -0.0045(10) 0.0066(11) 0.0079(11)
C7 0.090(2) 0.0457(16) 0.084(2) -0.0141(15) 0.0016(18) 0.0206(15)
C8 0.0717(18) 0.0663(18) 0.0437(15) -0.0148(12) -0.0006(13) -0.0006(14)
C9 0.0423(12) 0.0412(12) 0.0334(11) -0.0063(9) 0.0040(9) -0.0006(9)
C10 0.0556(15) 0.0540(14) 0.0427(14) -0.0135(11) -0.0062(11) -0.0045(11)
C11 0.0661(18) 0.0693(18) 0.0458(15) -0.0067(13) 0.0211(13) -0.0023(14)
C12 0.0278(10) 0.0452(12) 0.0450(13) -0.0006(10) -0.0002(9) -0.0034(9)
C13 0.0413(13) 0.0426(13) 0.0588(16) -0.0019(11) -0.0161(11) -0.0048(10)
C14 0.0365(13) 0.0474(14) 0.0790(19) -0.0074(13) -0.0143(12) 0.0087(10)
C15 0.0738(18) 0.0338(12) 0.0637(17) 0.0054(11) -0.0084(14) 0.0067(12)
C16 0.0397(12) 0.0366(11) 0.0419(12) -0.0002(9) 0.0013(9) 0.0063(9)
C17 0.0396(11) 0.0325(10) 0.0327(11) 0.0047(8) -0.0009(9) 0.0023(9)
C18 0.0497(13) 0.0312(10) 0.0301(11) 0.0030(8) 0.0086(9) -0.0001(9)
C19 0.0458(13) 0.0345(12) 0.0500(14) 0.0027(10) 0.0199(11) 0.0029(10)

loop_
_atom_type_symbol
_atom_type_description
_atom_type_scat_dispersion_real
_atom_type_scat_dispersion_imag
_atom_type_scat_source
C C 0.0033 0.0016 'International Tables Vol C Tables 4.2.6.8 and 6.1.1.4'
H H 0.0000 0.0000 'International Tables Vol C Tables 4.2.6.8 and 6.1.1.4'
N N 0.0061 0.0033 'International Tables Vol C Tables 4.2.6.8 and 6.1.1.4'
P P 0.1023 0.0942 'International Tables Vol C Tables 4.2.6.8 and 6.1.1.4'
Ni Ni 0.3393 1.1124 'International Tables Vol C Tables 4.2.6.8 and 6.1.1.4'

loop_
_geom_angle_atom_site_label_1
_geom_angle_atom_site_label_2
_geom_angle_atom_site_label_3
_geom_angle
C17 Ni1 C18 43.52(9)
C17 Ni1 P2 109.30(6)
C18 Ni1 P2 152.67(7)
C17 Ni1 P1 158.06(6)
C18 Ni1 P1 115.11(6)
P2 Ni1 P1 92.22(2)
C3 P1 C6 103.78(11)
C3 P1 C1 103.38(10)
C6 P1 C1 103.97(11)
C3 P1 Ni1 120.48(7)
C6 P1 Ni1 116.74(8)
C1 P1 Ni1 106.58(7)
C2 P2 C12 103.94(10)
C2 P2 C9 103.97(10)
C12 P2 C9 103.59(10)
C2 P2 Ni1 107.55(7)
C12 P2 Ni1 119.48(8)
C9 P2 Ni1 116.62(7)
C2 C1 P1 111.88(14)
C1 C2 P2 112.20(14)
C5 C3 C4 110.6(2)
C5 C3 P1 111.29(17)
C4 C3 P1 109.23(15)
C8 C6 C7 111.1(2)
C8 C6 P1 110.34(17)
C7 C6 P1 114.63(19)
C10 C9 C11 111.2(2)
C10 C9 P2 110.13(15)
C11 C9 P2 115.09(17)
C14 C12 C13 110.1(2)
C14 C12 P2 111.15(16)
C13 C12 P2 109.79(15)
C17 C16 C15 112.28(19)
C18 C17 C16 121.78(19)
C18 C17 Ni1 69.05(11)
C16 C17 Ni1 122.11(15)
C19 C18 C17 120.35(19)
C19 C18 Ni1 112.10(16)
C17 C18 Ni1 67.43(11)
N1 C19 C18 179.5(3)

loop_
_geom_bond_atom_site_label_1
_geom_bond_atom_site_label_2
_geom_bond_distance
Ni1 C17 1.939(2)
Ni1 C18 1.962(2)
Ni1 P2 2.1363(6)
Ni1 P1 2.1718(6)
P1 C3 1.849(2)
P1 C6 1.855(2)
P1 C1 1.853(2)
P2 C2 1.852(2)
P2 C12 1.852(2)
P2 C9 1.859(2)
N1 C19 1.148(3)
C1 C2 1.543(3)
C3 C5 1.520(3)
C3 C4 1.522(3)
C6 C8 1.519(4)
C6 C7 1.535(4)
C9 C10 1.523(3)
C9 C11 1.530(3)
C12 C14 1.525(3)
C12 C13 1.523(3)
C15 C16 1.532(3)
C16 C17 1.512(3)
C17 C18 1.446(3)
C18 C19 1.427(3)
